data_7204187
loop_
_publ_author_name
'Varinder K. Aggarwal'
'R\'emy Angelaud'
'Dominique Bihan'
'Paul Blackburn'
'Robin Fieldhouse'
'Silvia J. Fonquerna'
'Gair D. Ford'
'George Hynd'
'Elfyn Jones'
'Ray V. H. Jones'
'Philippe Jubault'
'Matthew J. Palmer'
'Paul D. Ratcliffe'
'Harry Adams'

_publ_section_title
;
 Synthesis and evaluation of a broad range of chiral sulfides for
 asymmetric sulfur ylide epoxidation of aldehydes
;
_journal_issue 20
_journal_name_full 'J. Chem. Soc., Perkin Trans. 1'
_journal_page_first 2604
_journal_page_last 2622
_journal_paper_doi 10.1039/b105416n
_journal_year 2001
_chemical_formula_sum 'C8 H14 O3 S'
_chemical_formula_weight 190.25
_chemical_name_systematic
; 
? 
;
_space_group_IT_number 19
_symmetry_cell_setting orthorhombic
_symmetry_space_group_name_Hall 'P 2ac 2ab'
_symmetry_space_group_name_H-M 'P 21 21 21'
_atom_sites_solution_hydrogens geom
_atom_sites_solution_primary direct
_atom_sites_solution_secondary difmap
_audit_creation_method SHELXL-97
_cell_angle_alpha 90.00
_cell_angle_beta 90.00
_cell_angle_gamma 90.00
_cell_formula_units_Z 4
_cell_length_a 5.2525(19)
_cell_length_b 10.029(4)
_cell_length_c 17.826(7)
_cell_measurement_temperature 150(2)
_cell_volume 939.0(6)
_computing_cell_refinement 'Bruker SMART'
_computing_data_collection 'Bruker SMART'
_computing_data_reduction 'Bruker SHELXTL'
_computing_molecular_graphics 'Bruker SHELXTL'
_computing_publication_material 'Bruker SHELXTL'
_computing_structure_refinement 'SHELXL-97 (Sheldrick, 1997)'
_computing_structure_solution 'SHELXS-97 (Sheldrick, 1990)'
_diffrn_ambient_temperature 150(2)
_diffrn_measured_fraction_theta_full 0.957
_diffrn_measured_fraction_theta_max 0.957
_diffrn_measurement_device_type 'CCD area detector'
_diffrn_measurement_method 'phi and omega scans'
_diffrn_radiation_monochromator graphite
_diffrn_radiation_source 'fine-focus sealed tube'
_diffrn_radiation_type MoK\a
_diffrn_radiation_wavelength 0.71073
_diffrn_reflns_av_R_equivalents 0.0930
_diffrn_reflns_av_sigmaI/netI 0.0720
_diffrn_reflns_limit_h_max 6
_diffrn_reflns_limit_h_min -6
_diffrn_reflns_limit_k_max 13
_diffrn_reflns_limit_k_min -10
_diffrn_reflns_limit_l_max 18
_diffrn_reflns_limit_l_min -23
_diffrn_reflns_number 5702
_diffrn_reflns_theta_full 28.26
_diffrn_reflns_theta_max 28.26
_diffrn_reflns_theta_min 2.29
_exptl_absorpt_coefficient_mu 0.311
_exptl_absorpt_correction_T_max 0.9577
_exptl_absorpt_correction_T_min 0.8805
_exptl_absorpt_correction_type semi-empirical
_exptl_crystal_colour colourless
_exptl_crystal_density_diffrn 1.346
_exptl_crystal_density_method 'not measured'
_exptl_crystal_description block
_exptl_crystal_F_000 408
_exptl_crystal_size_max 0.42
_exptl_crystal_size_mid 0.31
_exptl_crystal_size_min 0.14
_refine_diff_density_max 0.805
_refine_diff_density_min -0.421
_refine_diff_density_rms 0.114
_refine_ls_abs_structure_details 'Flack H D (1983), Acta Cryst. A39, 876-881'
_refine_ls_abs_structure_Flack -0.15(14)
_refine_ls_extinction_method none
_refine_ls_goodness_of_fit_ref 1.035
_refine_ls_hydrogen_treatment mixed
_refine_ls_matrix_type full
_refine_ls_number_parameters 109
_refine_ls_number_reflns 2148
_refine_ls_number_restraints 0
_refine_ls_restrained_S_all 1.035
_refine_ls_R_factor_all 0.0709
_refine_ls_R_factor_gt 0.0638
_refine_ls_shift/su_max 0.000
_refine_ls_shift/su_mean 0.000
_refine_ls_structure_factor_coef Fsqd
_refine_ls_weighting_details 'calc w=1/[\s^2^(Fo^2^)+(0.1064P)^2^+0.0000P] where P=(Fo^2^+2Fc^2^)/3'
_refine_ls_weighting_scheme calc
_refine_ls_wR_factor_gt 0.1515
_refine_ls_wR_factor_ref 0.1577
_reflns_number_gt 1888
_reflns_number_total 2148
_reflns_threshold_expression >2sigma(I)
_cod_data_source_file b105416n.txt
_cod_data_source_block ova28m
_cod_depositor_comments
;
The following automatic conversions were performed:
'_symmetry_cell_setting' value 'Orthorhombic' changed to 'orthorhombic'
according to '/home/saulius/struct/CIF-dictionaries/cif_core.dic'
dictionary named 'cif_core.dic' version 2.4.1 from 2010-06-29.

Automatic conversion script
Id: cif_fix_enum 1527 2010-12-29 10:47:43Z saulius 
;
_cod_original_sg_symbol_H-M P2(1)2(1)2(1)
_cod_database_code 7204187

loop_
_symmetry_equiv_pos_as_xyz
'x, y, z'
'-x+1/2, -y, z+1/2'
'-x, y+1/2, -z+1/2'
'x+1/2, -y+1/2, -z'

loop_
_atom_site_label
_atom_site_type_symbol
_atom_site_fract_x
_atom_site_fract_y
_atom_site_fract_z
_atom_site_U_iso_or_equiv
_atom_site_adp_type
_atom_site_occupancy
_atom_site_symmetry_multiplicity
_atom_site_calc_flag
_atom_site_refinement_flags
_atom_site_disorder_assembly
_atom_site_disorder_group
S1 S 0.91602(16) 0.48153(7) 0.19276(4) 0.0322(2) Uani 1 1 d . . .
O1 O 0.4566(5) 0.4305(2) 0.08008(13) 0.0360(6) Uani 1 1 d . . .
O2 O 0.7333(5) 0.7410(2) 0.02686(11) 0.0281(5) Uani 1 1 d . . .
H2A H 0.8713 0.7512 0.0037 0.042 Uiso 1 1 calc R . .
O3 O 0.7507(4) 0.4315(2) -0.01219(12) 0.0305(5) Uani 1 1 d . . .
C1 C 0.8595(6) 0.5464(3) 0.09904(17) 0.0261(6) Uani 1 1 d . . .
H1A H 1.0233 0.5396 0.0707 0.031 Uiso 1 1 calc R . .
C2 C 0.6310(6) 0.5388(3) 0.24106(17) 0.0295(7) Uani 1 1 d . . .
H2B H 0.4815 0.4900 0.2213 0.035 Uiso 1 1 calc R . .
H2C H 0.6464 0.5182 0.2952 0.035 Uiso 1 1 calc R . .
C3 C 0.5880(8) 0.6886(3) 0.23132(17) 0.0331(7) Uani 1 1 d . . .
H3A H 0.7366 0.7377 0.2514 0.040 Uiso 1 1 calc R . .
H3B H 0.4361 0.7159 0.2604 0.040 Uiso 1 1 calc R . .
C4 C 0.5497(6) 0.7251(3) 0.14877(16) 0.0265(6) Uani 1 1 d . . .
H4A H 0.4027 0.6747 0.1287 0.032 Uiso 1 1 calc R . .
H4B H 0.5095 0.8213 0.1450 0.032 Uiso 1 1 calc R . .
C5 C 0.7842(5) 0.6949(3) 0.10128(16) 0.0230(6) Uani 1 1 d . . .
H5A H 0.9309 0.7469 0.1218 0.028 Uiso 1 1 calc R . .
C6 C 0.6631(6) 0.4638(3) 0.05707(16) 0.0258(6) Uani 1 1 d . . .
C7 C 0.5866(7) 0.3467(3) -0.05785(17) 0.0323(7) Uani 1 1 d . . .
H7A H 0.5077 0.2779 -0.0256 0.039 Uiso 1 1 calc R . .
H7B H 0.6909 0.3007 -0.0962 0.039 Uiso 1 1 calc R . .
C8 C 0.3785(8) 0.4263(4) -0.09658(19) 0.0407(8) Uani 1 1 d . . .
H8A H 0.2716 0.3660 -0.1262 0.061 Uiso 1 1 calc R . .
H8B H 0.4560 0.4928 -0.1297 0.061 Uiso 1 1 calc R . .
H8C H 0.2739 0.4713 -0.0588 0.061 Uiso 1 1 calc R . .

loop_
_atom_site_aniso_label
_atom_site_aniso_U_11
_atom_site_aniso_U_22
_atom_site_aniso_U_33
_atom_site_aniso_U_23
_atom_site_aniso_U_13
_atom_site_aniso_U_12
S1 0.0297(4) 0.0308(4) 0.0361(4) 0.0078(3) -0.0059(3) 0.0016(3)
O1 0.0322(14) 0.0360(11) 0.0397(12) -0.0095(9) 0.0035(10) -0.0062(10)
O2 0.0248(11) 0.0318(10) 0.0276(10) 0.0081(8) 0.0006(9) 0.0005(8)
O3 0.0304(12) 0.0282(10) 0.0330(11) -0.0061(8) 0.0012(9) 0.0005(9)
C1 0.0255(16) 0.0228(12) 0.0299(13) 0.0024(10) -0.0003(11) -0.0013(10)
C2 0.0319(18) 0.0297(13) 0.0268(13) 0.0045(11) -0.0033(12) -0.0024(11)
C3 0.0444(19) 0.0271(13) 0.0278(14) -0.0010(11) 0.0043(14) -0.0024(14)
C4 0.0265(16) 0.0214(11) 0.0316(14) 0.0016(10) 0.0033(13) 0.0016(11)
C5 0.0205(15) 0.0210(12) 0.0274(13) 0.0021(10) -0.0005(11) -0.0010(10)
C6 0.0281(16) 0.0205(12) 0.0287(14) -0.0010(10) 0.0007(11) 0.0029(10)
C7 0.0388(18) 0.0260(13) 0.0322(14) -0.0066(11) -0.0018(14) 0.0020(13)
C8 0.045(2) 0.0447(17) 0.0323(15) -0.0070(14) -0.0031(15) 0.0020(16)

loop_
_atom_type_symbol
_atom_type_description
_atom_type_scat_dispersion_real
_atom_type_scat_dispersion_imag
_atom_type_scat_source
C C 0.0033 0.0016 'International Tables Vol C Tables 4.2.6.8 and 6.1.1.4'
H H 0.0000 0.0000 'International Tables Vol C Tables 4.2.6.8 and 6.1.1.4'
O O 0.0106 0.0060 'International Tables Vol C Tables 4.2.6.8 and 6.1.1.4'
S S 0.1246 0.1234 'International Tables Vol C Tables 4.2.6.8 and 6.1.1.4'

loop_
_geom_angle_atom_site_label_1
_geom_angle_atom_site_label_2
_geom_angle_atom_site_label_3
_geom_angle
_geom_angle_site_symmetry_1
_geom_angle_site_symmetry_3
_geom_angle_publ_flag
C1 S1 C2 100.81(14) . . ?
C6 O3 C7 116.5(3) . . ?
C6 C1 C5 111.4(2) . . ?
C6 C1 S1 111.62(19) . . ?
C5 C1 S1 111.3(2) . . ?
C3 C2 S1 112.2(2) . . ?
C2 C3 C4 111.4(2) . . ?
C5 C4 C3 112.3(3) . . ?
O2 C5 C4 107.5(2) . . ?
O2 C5 C1 109.7(2) . . ?
C4 C5 C1 114.4(2) . . ?
O1 C6 O3 123.3(3) . . ?
O1 C6 C1 126.4(3) . . ?
O3 C6 C1 110.3(3) . . ?
O3 C7 C8 111.9(2) . . ?

loop_
_geom_bond_atom_site_label_1
_geom_bond_atom_site_label_2
_geom_bond_distance
_geom_bond_site_symmetry_2
_geom_bond_publ_flag
S1 C1 1.817(3) . ?
S1 C2 1.820(3) . ?
O1 C6 1.206(4) . ?
O2 C5 1.430(3) . ?
O3 C6 1.357(4) . ?
O3 C7 1.459(4) . ?
C1 C6 1.520(4) . ?
C1 C5 1.542(4) . ?
C2 C3 1.528(4) . ?
C3 C4 1.530(4) . ?
C4 C5 1.525(4) . ?
C7 C8 1.519(5) . ?

loop_
_geom_torsion_atom_site_label_1
_geom_torsion_atom_site_label_2
_geom_torsion_atom_site_label_3
_geom_torsion_atom_site_label_4
_geom_torsion
_geom_torsion_site_symmetry_1
_geom_torsion_site_symmetry_2
_geom_torsion_site_symmetry_3
_geom_torsion_site_symmetry_4
_geom_torsion_publ_flag
C2 S1 C1 C6 -75.9(2) . . . . ?
C2 S1 C1 C5 49.3(2) . . . . ?
C1 S1 C2 C3 -52.7(2) . . . . ?
S1 C2 C3 C4 61.7(3) . . . . ?
C2 C3 C4 C5 -63.1(4) . . . . ?
C3 C4 C5 O2 -176.2(2) . . . . ?
C3 C4 C5 C1 61.8(3) . . . . ?
C6 C1 C5 O2 -52.8(3) . . . . ?
S1 C1 C5 O2 -178.1(2) . . . . ?
C6 C1 C5 C4 68.0(3) . . . . ?
S1 C1 C5 C4 -57.3(3) . . . . ?
C7 O3 C6 O1 -3.2(4) . . . . ?
C7 O3 C6 C1 177.3(2) . . . . ?
C5 C1 C6 O1 -75.4(4) . . . . ?
S1 C1 C6 O1 49.8(4) . . . . ?
C5 C1 C6 O3 104.2(3) . . . . ?
S1 C1 C6 O3 -130.7(2) . . . . ?
C6 O3 C7 C8 81.6(3) . . . . ?

loop_
_cod_related_entry_id
_cod_related_entry_database
_cod_related_entry_code
1 ChemSpider 9964671
